data_2224984
loop_
_publ_author_name
'Liu, Xin-Yu'
'Fan, Yu-Hua'
'Wang, Qiang'
'Bi, Cai-Feng'
'Wang, Yu-Fang'

_publ_section_title
;
 1-[(<i>Z</i>)-(5-Methyl-2-pyridyl)iminiomethyl]-2-naphtholate
;
_journal_coeditor_code HB5298
_journal_issue 2
_journal_name_full 'Acta Crystallographica Section E'
_journal_page_first o309
_journal_paper_doi 10.1107/S1600536810000346
_journal_volume 66
_journal_year 2010
_chemical_formula_iupac 'C17 H14 N2 O'
_chemical_formula_moiety 'C17 H14 N2 O'
_chemical_formula_sum 'C17 H14 N2 O'
_chemical_formula_weight 262.30
_chemical_name_systematic
;
1-[(<i>Z</i>)-(5-Methyl-2-pyridyl)iminiomethyl]-2-naphtholate
;
_space_group_IT_number 4
_symmetry_cell_setting monoclinic
_symmetry_space_group_name_Hall 'P 2yb'
_symmetry_space_group_name_H-M 'P 1 21 1'
_atom_sites_solution_hydrogens geom
_atom_sites_solution_primary direct
_atom_sites_solution_secondary difmap
_audit_creation_method SHELXL-97
_cell_angle_alpha 90.00
_cell_angle_beta 98.353(2)
_cell_angle_gamma 90.00
_cell_formula_units_Z 2
_cell_length_a 4.8703(2)
_cell_length_b 9.5525(5)
_cell_length_c 14.0804(6)
_cell_measurement_reflns_used 1877
_cell_measurement_temperature 296(2)
_cell_measurement_theta_max 25.56
_cell_measurement_theta_min 2.59
_cell_volume 648.12(5)
_computing_cell_refinement 'SAINT (Bruker, 2005)'
_computing_data_collection 'APEX2 (Bruker, 2005)'
_computing_data_reduction 'SAINT (Bruker, 2005)'
_computing_molecular_graphics 'SHELXTL (Sheldrick, 2008)'
_computing_publication_material 'SHELXL97 (Sheldrick, 2008)'
_computing_structure_refinement 'SHELXL97 (Sheldrick, 2008)'
_computing_structure_solution 'SHELXS97 (Sheldrick, 2008)'
_diffrn_ambient_temperature 296(2)
_diffrn_measured_fraction_theta_full 0.992
_diffrn_measured_fraction_theta_max 0.992
_diffrn_measurement_device_type 'Bruker APEXII CCD'
_diffrn_measurement_method '\f and \w scans'
_diffrn_radiation_monochromator graphite
_diffrn_radiation_source 'fine-focus sealed tube'
_diffrn_radiation_type MoK\a
_diffrn_radiation_wavelength 0.71073
_diffrn_reflns_av_R_equivalents 0.0290
_diffrn_reflns_av_sigmaI/netI 0.0235
_diffrn_reflns_limit_h_max 6
_diffrn_reflns_limit_h_min -6
_diffrn_reflns_limit_k_max 11
_diffrn_reflns_limit_k_min -12
_diffrn_reflns_limit_l_max 15
_diffrn_reflns_limit_l_min -18
_diffrn_reflns_number 6930
_diffrn_reflns_theta_full 28.08
_diffrn_reflns_theta_max 28.08
_diffrn_reflns_theta_min 2.59
_diffrn_standards_number 0
_exptl_absorpt_coefficient_mu 0.085
_exptl_absorpt_correction_T_max 0.992
_exptl_absorpt_correction_T_min 0.961
_exptl_absorpt_correction_type multi-scan
_exptl_absorpt_process_details '(SADABS; Bruker, 2005)'
_exptl_crystal_colour yellow
_exptl_crystal_density_diffrn 1.344
_exptl_crystal_density_method 'not measured'
_exptl_crystal_description needle
_exptl_crystal_F_000 276
_exptl_crystal_size_max 0.47
_exptl_crystal_size_mid 0.10
_exptl_crystal_size_min 0.09
_refine_diff_density_max 0.176
_refine_diff_density_min -0.153
_refine_ls_extinction_method none
_refine_ls_goodness_of_fit_ref 0.980
_refine_ls_hydrogen_treatment constr
_refine_ls_matrix_type full
_refine_ls_number_parameters 182
_refine_ls_number_reflns 1660
_refine_ls_number_restraints 1
_refine_ls_restrained_S_all 0.979
_refine_ls_R_factor_all 0.0522
_refine_ls_R_factor_gt 0.0379
_refine_ls_shift/su_max 0.000
_refine_ls_shift/su_mean 0.000
_refine_ls_structure_factor_coef Fsqd
_refine_ls_weighting_details 'calc w=1/[\s^2^(Fo^2^)+(0.0620P)^2^+0.0757P] where P=(Fo^2^+2Fc^2^)/3'
_refine_ls_weighting_scheme calc
_refine_ls_wR_factor_gt 0.0980
_refine_ls_wR_factor_ref 0.1092
_reflns_number_gt 1321
_reflns_number_total 1660
_reflns_threshold_expression I>2\s(I)
_cod_data_source_file hb5298.cif
_cod_data_source_block I
_cod_depositor_comments
;
The following automatic conversions were performed:
'_symmetry_cell_setting' value 'Monoclinic' changed to 'monoclinic'
according to '/home/saulius/struct/CIF-dictionaries/cif_core.dic'
dictionary named 'cif_core.dic' version 2.4.1 from 2010-06-29.

Automatic conversion script
Id: cif_fix_enum 1527 2010-12-29 10:47:43Z saulius 

The following automatic conversions were performed:

'_symmetry_cell_setting' value 'Monoclinic' changed to 'monoclinic'
according to /home/saulius/struct/CIF-dictionaries/cif_core.dic
dictionary named 'cif_core.dic' version 2.4.1 from 2010-06-29.

Automatic conversion script
Id: cif_fix_values 1715 2011-07-08 13:25:40Z adriana 
;
_cod_original_sg_symbol_H-M 'P 21'
_cod_database_code 2224984
_cod_database_fobs_code 2224984

loop_
_symmetry_equiv_pos_as_xyz
'x, y, z'
'-x, y+1/2, -z'

loop_
_atom_site_type_symbol
_atom_site_label
_atom_site_fract_x
_atom_site_fract_y
_atom_site_fract_z
_atom_site_U_iso_or_equiv
_atom_site_adp_type
_atom_site_calc_flag
_atom_site_refinement_flags
_atom_site_occupancy
_atom_site_disorder_assembly
_atom_site_disorder_group
C C1 -0.5458(5) -0.0508(3) 0.8827(2) 0.0561(6) Uani d . 1 . .
H H1A -0.6558 -0.0735 0.8224 0.084 Uiso calc R 1 . .
H H1B -0.6646 -0.0178 0.9266 0.084 Uiso calc R 1 . .
H H1C -0.4484 -0.1328 0.9086 0.084 Uiso calc R 1 . .
C C2 -0.3401(5) 0.0616(2) 0.86752(16) 0.0431(5) Uani d . 1 . .
C C3 -0.2411(5) 0.1558(3) 0.93834(17) 0.0518(6) Uani d . 1 . .
H H3 -0.3011 0.1508 0.9980 0.062 Uiso calc R 1 . .
C C4 -0.0533(5) 0.2576(3) 0.92116(16) 0.0492(6) Uani d . 1 . .
H H4 0.0127 0.3223 0.9683 0.059 Uiso calc R 1 . .
C C5 0.0341(4) 0.2610(2) 0.83229(15) 0.0382(5) Uani d . 1 . .
C C6 -0.2414(5) 0.0762(3) 0.78108(16) 0.0478(6) Uani d . 1 . .
H H6 -0.3082 0.0143 0.7322 0.057 Uiso calc R 1 . .
C C7 0.3255(4) 0.3752(2) 0.73144(15) 0.0398(5) Uani d . 1 . .
H H7 0.2584 0.3151 0.6815 0.048 Uiso calc R 1 . .
C C8 0.5254(4) 0.4749(2) 0.71574(15) 0.0383(5) Uani d . 1 . .
C C9 0.6227(4) 0.4846(2) 0.62325(15) 0.0371(5) Uani d . 1 . .
C C10 0.5226(5) 0.3996(3) 0.54463(16) 0.0468(6) Uani d . 1 . .
H H10 0.3905 0.3315 0.5518 0.056 Uiso calc R 1 . .
C C11 0.6141(5) 0.4140(3) 0.45734(16) 0.0501(6) Uani d . 1 . .
H H11 0.5423 0.3566 0.4064 0.060 Uiso calc R 1 . .
C C12 0.8133(5) 0.5138(3) 0.44477(17) 0.0525(6) Uani d . 1 . .
H H12 0.8743 0.5238 0.3855 0.063 Uiso calc R 1 . .
C C13 0.9182(5) 0.5968(3) 0.51987(18) 0.0510(6) Uani d . 1 . .
H H13 1.0539 0.6623 0.5116 0.061 Uiso calc R 1 . .
C C14 0.8257(4) 0.5857(2) 0.60997(16) 0.0413(5) Uani d . 1 . .
C C15 0.9323(5) 0.6740(3) 0.68904(18) 0.0499(6) Uani d . 1 . .
H H15 1.0677 0.7395 0.6804 0.060 Uiso calc R 1 . .
C C16 0.8457(5) 0.6663(3) 0.77458(18) 0.0484(6) Uani d . 1 . .
H H16 0.9224 0.7259 0.8236 0.058 Uiso calc R 1 . .
C C17 0.6352(5) 0.5673(2) 0.79247(16) 0.0430(5) Uani d . 1 . .
N N1 -0.0571(4) 0.1724(2) 0.76194(13) 0.0462(5) Uani d . 1 . .
N N2 0.2284(4) 0.3625(2) 0.81358(13) 0.0424(4) Uani d . 1 . .
H H2 0.2877 0.4203 0.8588 0.051 Uiso calc R 1 . .
O O1 0.5562(4) 0.5643(2) 0.87507(11) 0.0567(5) Uani d . 1 . .

loop_
_atom_site_aniso_label
_atom_site_aniso_U_11
_atom_site_aniso_U_22
_atom_site_aniso_U_33
_atom_site_aniso_U_12
_atom_site_aniso_U_13
_atom_site_aniso_U_23
C1 0.0517(14) 0.0467(15) 0.0725(16) -0.0048(12) 0.0176(12) 0.0080(13)
C2 0.0391(10) 0.0397(12) 0.0520(12) 0.0037(10) 0.0115(9) 0.0067(11)
C3 0.0604(14) 0.0536(15) 0.0459(12) -0.0031(13) 0.0230(11) 0.0044(12)
C4 0.0581(14) 0.0484(14) 0.0438(12) -0.0078(12) 0.0163(10) -0.0060(11)
C5 0.0403(10) 0.0341(11) 0.0416(11) 0.0036(9) 0.0108(8) 0.0026(9)
C6 0.0525(13) 0.0435(13) 0.0478(12) -0.0049(11) 0.0081(10) -0.0027(11)
C7 0.0436(11) 0.0356(11) 0.0418(11) 0.0025(9) 0.0116(8) 0.0036(9)
C8 0.0411(10) 0.0322(11) 0.0429(11) 0.0033(9) 0.0106(8) 0.0024(9)
C9 0.0370(10) 0.0337(11) 0.0421(10) 0.0038(9) 0.0103(8) 0.0058(9)
C10 0.0496(13) 0.0447(14) 0.0481(12) -0.0016(11) 0.0136(10) 0.0000(11)
C11 0.0555(14) 0.0529(15) 0.0437(12) 0.0054(12) 0.0135(10) -0.0005(11)
C12 0.0590(14) 0.0553(15) 0.0475(13) 0.0092(12) 0.0225(10) 0.0091(11)
C13 0.0504(13) 0.0447(14) 0.0615(15) 0.0012(11) 0.0203(11) 0.0108(12)
C14 0.0404(11) 0.0356(12) 0.0493(12) 0.0033(10) 0.0113(9) 0.0055(10)
C15 0.0486(12) 0.0385(13) 0.0645(14) -0.0057(11) 0.0145(10) 0.0025(12)
C16 0.0508(13) 0.0365(12) 0.0582(14) -0.0035(11) 0.0086(10) -0.0055(11)
C17 0.0492(12) 0.0356(12) 0.0460(12) 0.0033(10) 0.0125(9) 0.0016(10)
N1 0.0536(11) 0.0441(11) 0.0430(10) -0.0029(10) 0.0146(8) -0.0014(9)
N2 0.0497(11) 0.0370(10) 0.0425(9) -0.0017(9) 0.0134(8) -0.0010(8)
O1 0.0721(11) 0.0548(11) 0.0463(9) -0.0073(10) 0.0187(8) -0.0083(8)

loop_
_atom_type_symbol
_atom_type_description
_atom_type_scat_dispersion_real
_atom_type_scat_dispersion_imag
_atom_type_scat_source
C C 0.0033 0.0000 'International Tables Vol C Tables 4.2.6.8 and 6.1.1.4'
H H 0.0000 0.0000 'International Tables Vol C Tables 4.2.6.8 and 6.1.1.4'
N N 0.0061 0.0000 'International Tables Vol C Tables 4.2.6.8 and 6.1.1.4'
O O 0.0106 0.0000 'International Tables Vol C Tables 4.2.6.8 and 6.1.1.4'

loop_
_geom_angle_atom_site_label_1
_geom_angle_atom_site_label_2
_geom_angle_atom_site_label_3
_geom_angle_site_symmetry_1
_geom_angle_site_symmetry_3
_geom_angle
_geom_angle_publ_flag
C2 C1 H1A . . 109.5 ?
C2 C1 H1B . . 109.5 ?
H1A C1 H1B . . 109.5 ?
C2 C1 H1C . . 109.5 ?
H1A C1 H1C . . 109.5 ?
H1B C1 H1C . . 109.5 ?
C3 C2 C6 . . 116.3(2) ?
C3 C2 C1 . . 122.3(2) ?
C6 C2 C1 . . 121.5(2) ?
C2 C3 C4 . . 120.3(2) ?
C2 C3 H3 . . 119.8 ?
C4 C3 H3 . . 119.8 ?
C5 C4 C3 . . 118.4(2) ?
C5 C4 H4 . . 120.8 ?
C3 C4 H4 . . 120.8 ?
N1 C5 C4 . . 123.2(2) ?
N1 C5 N2 . . 117.42(18) n
C4 C5 N2 . . 119.4(2) ?
N1 C6 C2 . . 125.2(2) ?
N1 C6 H6 . . 117.4 ?
C2 C6 H6 . . 117.4 ?
N2 C7 C8 . . 123.2(2) n
N2 C7 H7 . . 118.4 ?
C8 C7 H7 . . 118.4 ?
C7 C8 C17 . . 119.32(18) ?
C7 C8 C9 . . 120.61(19) ?
C17 C8 C9 . . 120.07(19) ?
C10 C9 C14 . . 117.45(19) ?
C10 C9 C8 . . 123.34(19) ?
C14 C9 C8 . . 119.20(19) ?
C11 C10 C9 . . 121.8(2) ?
C11 C10 H10 . . 119.1 ?
C9 C10 H10 . . 119.1 ?
C10 C11 C12 . . 120.4(2) ?
C10 C11 H11 . . 119.8 ?
C12 C11 H11 . . 119.8 ?
C13 C12 C11 . . 119.4(2) ?
C13 C12 H12 . . 120.3 ?
C11 C12 H12 . . 120.3 ?
C12 C13 C14 . . 121.5(2) ?
C12 C13 H13 . . 119.3 ?
C14 C13 H13 . . 119.3 ?
C13 C14 C9 . . 119.4(2) ?
C13 C14 C15 . . 121.8(2) ?
C9 C14 C15 . . 118.72(19) ?
C16 C15 C14 . . 122.9(2) ?
C16 C15 H15 . . 118.6 ?
C14 C15 H15 . . 118.6 ?
C15 C16 C17 . . 121.3(2) ?
C15 C16 H16 . . 119.4 ?
C17 C16 H16 . . 119.4 ?
O1 C17 C8 . . 122.9(2) n
O1 C17 C16 . . 119.3(2) ?
C8 C17 C16 . . 117.86(19) ?
C5 N1 C6 . . 116.61(19) ?
C7 N2 C5 . . 124.41(19) n
C7 N2 H2 . . 117.8 n
C5 N2 H2 . . 117.8 n

loop_
_geom_bond_atom_site_label_1
_geom_bond_atom_site_label_2
_geom_bond_site_symmetry_2
_geom_bond_distance
_geom_bond_publ_flag
C1 C2 . 1.504(3) ?
C1 H1A . 0.9600 ?
C1 H1B . 0.9600 ?
C1 H1C . 0.9600 ?
C2 C3 . 1.377(4) ?
C2 C6 . 1.379(3) ?
C3 C4 . 1.380(4) ?
C3 H3 . 0.9300 ?
C4 C5 . 1.379(3) ?
C4 H4 . 0.9300 ?
C5 N1 . 1.329(3) n
C5 N2 . 1.407(3) n
C6 N1 . 1.339(3) ?
C6 H6 . 0.9300 ?
C7 N2 . 1.317(3) n
C7 C8 . 1.402(3) n
C7 H7 . 0.9300 ?
C8 C17 . 1.436(3) n
C8 C9 . 1.452(3) ?
C9 C10 . 1.402(3) ?
C9 C14 . 1.413(3) ?
C10 C11 . 1.374(3) ?
C10 H10 . 0.9300 ?
C11 C12 . 1.390(4) ?
C11 H11 . 0.9300 ?
C12 C13 . 1.360(4) ?
C12 H12 . 0.9300 ?
C13 C14 . 1.410(3) ?
C13 H13 . 0.9300 ?
C14 C15 . 1.433(3) ?
C15 C16 . 1.335(3) ?
C15 H15 . 0.9300 ?
C16 C17 . 1.444(3) ?
C16 H16 . 0.9300 ?
C17 O1 . 1.277(3) n
N2 H2 . 0.8600 ?

loop_
_geom_hbond_atom_site_label_D
_geom_hbond_atom_site_label_H
_geom_hbond_atom_site_label_A
_geom_hbond_site_symmetry_A
_geom_hbond_distance_DH
_geom_hbond_distance_HA
_geom_hbond_distance_DA
_geom_hbond_angle_DHA
N2 H2 O1 . 0.86 1.89 2.571(3) 135
C3 H3 O1 2_547 0.93 2.46 3.346(3) 159

loop_
_geom_torsion_atom_site_label_1
_geom_torsion_atom_site_label_2
_geom_torsion_atom_site_label_3
_geom_torsion_atom_site_label_4
_geom_torsion_site_symmetry_1
_geom_torsion_site_symmetry_2
_geom_torsion_site_symmetry_3
_geom_torsion_site_symmetry_4
_geom_torsion
_geom_torsion_publ_flag
C6 C2 C3 C4 . . . . -0.1(4) ?
C1 C2 C3 C4 . . . . -179.7(2) ?
C2 C3 C4 C5 . . . . -0.8(4) ?
C3 C4 C5 N1 . . . . 1.1(4) ?
C3 C4 C5 N2 . . . . -179.1(2) ?
C3 C2 C6 N1 . . . . 0.9(4) ?
C1 C2 C6 N1 . . . . -179.5(2) ?
N2 C7 C8 C17 . . . . 1.0(3) ?
N2 C7 C8 C9 . . . . -179.45(19) ?
C7 C8 C9 C10 . . . . 1.4(3) ?
C17 C8 C9 C10 . . . . -179.1(2) ?
C7 C8 C9 C14 . . . . -179.55(19) ?
C17 C8 C9 C14 . . . . 0.0(3) ?
C14 C9 C10 C11 . . . . -0.8(3) ?
C8 C9 C10 C11 . . . . 178.3(2) ?
C9 C10 C11 C12 . . . . 0.6(4) ?
C10 C11 C12 C13 . . . . 0.4(4) ?
C11 C12 C13 C14 . . . . -1.2(4) ?
C12 C13 C14 C9 . . . . 1.0(3) ?
C12 C13 C14 C15 . . . . -179.1(2) ?
C10 C9 C14 C13 . . . . 0.0(3) ?
C8 C9 C14 C13 . . . . -179.1(2) ?
C10 C9 C14 C15 . . . . -179.9(2) ?
C8 C9 C14 C15 . . . . 1.0(3) ?
C13 C14 C15 C16 . . . . 179.2(2) ?
C9 C14 C15 C16 . . . . -0.9(4) ?
C14 C15 C16 C17 . . . . -0.3(4) ?
C7 C8 C17 O1 . . . . -1.0(3) ?
C9 C8 C17 O1 . . . . 179.5(2) ?
C7 C8 C17 C16 . . . . 178.5(2) ?
C9 C8 C17 C16 . . . . -1.1(3) ?
C15 C16 C17 O1 . . . . -179.3(2) ?
C15 C16 C17 C8 . . . . 1.2(3) ?
C4 C5 N1 C6 . . . . -0.3(3) ?
N2 C5 N1 C6 . . . . 179.8(2) ?
C2 C6 N1 C5 . . . . -0.7(3) ?
C8 C7 N2 C5 . . . . -178.1(2) ?
N1 C5 N2 C7 . . . . -0.1(3) ?
C4 C5 N2 C7 . . . . -180.0(2) ?

loop_
_cod_related_entry_id
_cod_related_entry_database
_cod_related_entry_code
1 ChemSpider 4895155
